data_2216529
loop_
_publ_author_name
'Liu, Yin-Qiu'
'Wen, He-Rui'

_publ_section_title
;
 2-Ureidopyridine <i>N</i>-oxide monohydrate
;
_journal_coeditor_code HG2337
_journal_issue 12
_journal_name_full 'Acta Crystallographica Section E'
_journal_page_first o4690
_journal_page_last o4690
_journal_paper_doi 10.1107/S1600536807055833
_journal_volume 63
_journal_year 2007
_chemical_formula_iupac 'C6 H7 N3 O2, H2 O'
_chemical_formula_moiety 'C6 H7 N3 O2, H2 O'
_chemical_formula_sum 'C6 H9 N3 O3'
_chemical_formula_weight 171.16
_chemical_name_common '[1-(pyridin-2-yl-N-oxide)urea]monohydrate'
_chemical_name_systematic
;
2-Ureidopyridine N-oxide monohydrate
;
_space_group_IT_number 14
_symmetry_cell_setting monoclinic
_symmetry_space_group_name_Hall '-P 2yn'
_symmetry_space_group_name_H-M 'P 1 21/n 1'
_atom_sites_solution_hydrogens geom
_atom_sites_solution_primary direct
_atom_sites_solution_secondary difmap
_audit_creation_method SHELXL-97
_cell_angle_alpha 90.00
_cell_angle_beta 114.618(2)
_cell_angle_gamma 90.00
_cell_formula_units_Z 4
_cell_length_a 13.1277(17)
_cell_length_b 4.1085(5)
_cell_length_c 15.419(2)
_cell_measurement_reflns_used 2597
_cell_measurement_temperature 293(2)
_cell_measurement_theta_max 28.2748
_cell_measurement_theta_min 0.967213
_cell_volume 756.04(17)
_computing_cell_refinement 'SAINT (Bruker, 1997)'
_computing_data_collection 'SMART (Bruker, 1997)'
_computing_data_reduction 'SAINT (Bruker, 1997)'
_computing_molecular_graphics 'SHELXTL (Siemens, 1996)'
_computing_publication_material 'SHELXTL (Siemens, 1996)'
_computing_structure_refinement 'SHELXL97 (Sheldrick, 1997)'
_computing_structure_solution 'SHELXS97 (Sheldrick, 1997)'
_diffrn_ambient_temperature 293(2)
_diffrn_measured_fraction_theta_full 0.990
_diffrn_measured_fraction_theta_max 0.990
_diffrn_measurement_device_type 'Bruker SMART CCD area-detector'
_diffrn_measurement_method 'phi and omega scans'
_diffrn_radiation_monochromator graphite
_diffrn_radiation_source 'fine-focus sealed tube'
_diffrn_radiation_type MoK\a
_diffrn_radiation_wavelength 0.71073
_diffrn_reflns_av_R_equivalents 0.0553
_diffrn_reflns_av_sigmaI/netI 0.0487
_diffrn_reflns_limit_h_max 15
_diffrn_reflns_limit_h_min -15
_diffrn_reflns_limit_k_max 4
_diffrn_reflns_limit_k_min -4
_diffrn_reflns_limit_l_max 18
_diffrn_reflns_limit_l_min -18
_diffrn_reflns_number 4130
_diffrn_reflns_theta_full 25.00
_diffrn_reflns_theta_max 25.00
_diffrn_reflns_theta_min 2.66
_exptl_absorpt_coefficient_mu 0.122
_exptl_absorpt_correction_type none
_exptl_crystal_colour yellow
_exptl_crystal_density_diffrn 1.504
_exptl_crystal_density_method 'not measured'
_exptl_crystal_description block
_exptl_crystal_F_000 360.0
_exptl_crystal_size_max 0.640
_exptl_crystal_size_mid 0.130
_exptl_crystal_size_min 0.090
_refine_diff_density_max 0.130
_refine_diff_density_min -0.132
_refine_ls_extinction_coef 0.026(5)
_refine_ls_extinction_expression Fc^*^=kFc[1+0.001xFc^2^\l^3^/sin(2\q)]^-1/4^
_refine_ls_extinction_method SHELXL
_refine_ls_goodness_of_fit_ref 0.902
_refine_ls_hydrogen_treatment mixed
_refine_ls_matrix_type full
_refine_ls_number_parameters 119
_refine_ls_number_reflns 1316
_refine_ls_number_restraints 3
_refine_ls_restrained_S_all 0.901
_refine_ls_R_factor_all 0.0472
_refine_ls_R_factor_gt 0.0336
_refine_ls_shift/su_max 0.000
_refine_ls_shift/su_mean 0.000
_refine_ls_structure_factor_coef Fsqd
_refine_ls_weighting_details 'calc w=1/[\s^2^(Fo^2^)+(0.0526P)^2^] where P=(Fo^2^+2Fc^2^)/3'
_refine_ls_weighting_scheme calc
_refine_ls_wR_factor_gt 0.0894
_refine_ls_wR_factor_ref 0.0923
_reflns_number_gt 862
_reflns_number_total 1316
_reflns_threshold_expression I>2\s(I)
_cod_data_source_file hg2337.cif
_cod_data_source_block I
_cod_depositor_comments
;
The following automatic conversions were performed:
'_symmetry_cell_setting' value 'Monoclinic' changed to 'monoclinic'
according to '/home/saulius/struct/CIF-dictionaries/cif_core.dic'
dictionary named 'cif_core.dic' version 2.4.1 from 2010-06-29.

Automatic conversion script
Id: cif_fix_enum 1527 2010-12-29 10:47:43Z saulius 

The following automatic conversions were performed:

'_symmetry_cell_setting' value 'Monoclinic' changed to 'monoclinic'
according to /home/saulius/struct/CIF-dictionaries/cif_core.dic
dictionary named 'cif_core.dic' version 2.4.1 from 2010-06-29.

Automatic conversion script
Id: cif_fix_values 1715 2011-07-08 13:25:40Z adriana 
;
_cod_original_cell_volume 756.03(17)
_cod_original_sg_symbol_H-M 'P 21/n'
_cod_original_formula_sum 'C6 H9 N3 O3 '
_cod_database_code 2216529
_cod_database_fobs_code 2216529

loop_
_symmetry_equiv_pos_as_xyz
'x, y, z'
'-x+1/2, y+1/2, -z+1/2'
'-x, -y, -z'
'x-1/2, -y-1/2, z-1/2'

loop_
_atom_site_type_symbol
_atom_site_label
_atom_site_fract_x
_atom_site_fract_y
_atom_site_fract_z
_atom_site_U_iso_or_equiv
_atom_site_adp_type
_atom_site_calc_flag
_atom_site_refinement_flags
_atom_site_occupancy
C C1 0.73625(15) 1.2059(4) -0.12921(12) 0.0502(5) Uani d . 1
C C2 0.77990(14) 0.9178(4) 0.02165(11) 0.0455(4) Uani d . 1
C C3 0.88443(14) 0.7903(4) 0.04058(12) 0.0544(5) Uani d . 1
H H3 0.9173 0.8308 -0.0014 0.065 Uiso calc R 1
C C4 0.94047(15) 0.6049(5) 0.12032(13) 0.0607(5) Uani d . 1
H H4 1.0110 0.5217 0.1326 0.073 Uiso calc R 1
C C5 0.89145(16) 0.5428(5) 0.18212(13) 0.0629(5) Uani d . 1
H H5 0.9285 0.4181 0.2366 0.076 Uiso calc R 1
C C6 0.78795(16) 0.6670(5) 0.16209(13) 0.0642(5) Uani d . 1
H H6 0.7544 0.6248 0.2035 0.077 Uiso calc R 1
H H2 0.6539(8) 1.185(4) -0.0503(12) 0.077 Uiso d D 1
H H1A 0.5125(18) 0.351(2) 0.0890(14) 0.096 Uiso d D 1
H H1B 0.5431(15) 0.662(4) 0.0966(14) 0.096 Uiso d D 1
N N1 0.65659(13) 1.3944(4) -0.19130(10) 0.0615(5) Uani d . 1
H H1C 0.6626 1.4634 -0.2416 0.074 Uiso calc R 1
H H1D 0.5991 1.4470 -0.1811 0.074 Uiso calc R 1
N N2 0.71368(11) 1.1122(4) -0.05211(10) 0.0488(4) Uani d D 1
N N3 0.73273(11) 0.8497(4) 0.08372(9) 0.0523(4) Uani d . 1
O O1 0.50430(13) 0.5297(3) 0.10892(10) 0.0701(4) Uani d D 1
O O2 0.63227(11) 0.9703(3) 0.06613(9) 0.0738(5) Uani d . 1
O O3 0.82049(10) 1.1191(3) -0.13782(8) 0.0650(4) Uani d . 1

loop_
_atom_site_aniso_label
_atom_site_aniso_U_11
_atom_site_aniso_U_22
_atom_site_aniso_U_33
_atom_site_aniso_U_12
_atom_site_aniso_U_13
_atom_site_aniso_U_23
C1 0.0547(11) 0.0590(12) 0.0452(9) -0.0185(9) 0.0290(9) -0.0115(9)
C2 0.0493(10) 0.0481(11) 0.0459(9) -0.0121(8) 0.0267(8) -0.0096(8)
C3 0.0500(10) 0.0631(13) 0.0593(11) -0.0106(9) 0.0317(9) -0.0091(9)
C4 0.0488(10) 0.0634(13) 0.0691(13) -0.0034(9) 0.0238(10) -0.0061(10)
C5 0.0668(13) 0.0643(13) 0.0560(11) 0.0040(10) 0.0238(10) 0.0039(9)
C6 0.0809(14) 0.0660(13) 0.0600(12) 0.0081(11) 0.0435(11) 0.0097(11)
N1 0.0623(10) 0.0807(12) 0.0503(9) -0.0052(9) 0.0323(8) 0.0089(8)
N2 0.0503(8) 0.0583(10) 0.0474(8) -0.0046(7) 0.0298(7) 0.0009(7)
N3 0.0578(9) 0.0558(9) 0.0565(9) 0.0046(7) 0.0369(8) 0.0056(8)
O1 0.0862(10) 0.0710(11) 0.0706(9) 0.0079(8) 0.0501(8) 0.0049(8)
O2 0.0744(9) 0.0859(10) 0.0886(10) 0.0275(7) 0.0611(8) 0.0305(7)
O3 0.0600(8) 0.0930(11) 0.0574(8) -0.0076(7) 0.0396(7) -0.0073(7)

loop_
_atom_type_symbol
_atom_type_description
_atom_type_scat_dispersion_real
_atom_type_scat_dispersion_imag
_atom_type_scat_source
C C 0.0033 0.0016 'International Tables Vol C Tables 4.2.6.8 and 6.1.1.4'
H H 0.0000 0.0000 'International Tables Vol C Tables 4.2.6.8 and 6.1.1.4'
N N 0.0061 0.0033 'International Tables Vol C Tables 4.2.6.8 and 6.1.1.4'
O O 0.0106 0.0060 'International Tables Vol C Tables 4.2.6.8 and 6.1.1.4'

loop_
_geom_angle_atom_site_label_1
_geom_angle_atom_site_label_2
_geom_angle_atom_site_label_3
_geom_angle
O3 C1 N1 124.55(16)
O3 C1 N2 122.41(17)
N1 C1 N2 113.04(15)
N2 C2 N3 112.69(14)
N2 C2 C3 129.02(15)
N3 C2 C3 118.28(16)
C4 C3 C2 120.98(16)
C4 C3 H3 119.5
C2 C3 H3 119.5
C3 C4 C5 119.50(18)
C3 C4 H4 120.2
C5 C4 H4 120.2
C6 C5 C4 118.91(18)
C6 C5 H5 120.5
C4 C5 H5 120.5
N3 C6 C5 121.68(16)
N3 C6 H6 119.2
C5 C6 H6 119.2
C1 N1 H1C 120.0
C1 N1 H1D 120.0
H1C N1 H1D 120.0
C2 N2 C1 125.76(15)
C2 N2 H2 117.0(13)
C1 N2 H2 117.2(13)
O2 N3 C6 120.56(13)
O2 N3 C2 118.79(14)
C6 N3 C2 120.64(15)
H1A O1 H1B 108(2)

loop_
_geom_bond_atom_site_label_1
_geom_bond_atom_site_label_2
_geom_bond_distance
C1 O3 1.2208(19)
C1 N1 1.332(2)
C1 N2 1.394(2)
C2 N2 1.365(2)
C2 N3 1.3681(19)
C2 C3 1.382(2)
C3 C4 1.371(2)
C3 H3 0.9300
C4 C5 1.378(3)
C4 H4 0.9300
C5 C6 1.361(2)
C5 H5 0.9300
C6 N3 1.349(2)
C6 H6 0.9300
N1 H1C 0.8600
N1 H1D 0.8600
N2 H2 0.851(14)
N3 O2 1.3268(16)
O1 H1A 0.820(12)
O1 H1B 0.82(2)

loop_
_geom_hbond_atom_site_label_D
_geom_hbond_atom_site_label_H
_geom_hbond_atom_site_label_A
_geom_hbond_site_symmetry_A
_geom_hbond_distance_DH
_geom_hbond_distance_HA
_geom_hbond_distance_DA
_geom_hbond_angle_DHA
_geom_hbond_publ_flag
O1 H1A O2 1_545 0.820(12) 2.347(12) 3.0763(18) 149(2) yes
N2 H2 O1 3_675 0.851(14) 2.223(9) 3.005(2) 152.9(17) yes
O1 H1B O2 . 0.82(2) 1.911(19) 2.7310(19) 179(2) yes
N1 H1C O3 2_654 0.86 2.06 2.9232(18) 178.6 yes
N1 H1D O1 3_675 0.86 2.09 2.899(2) 157.7 yes
